data_4024027
loop_
_publ_author_name
'Ahmad Basheer'
'Hiroshi Yamataka'
'Salai Cheettu Ammal'
'Zvi Rappoport'

_publ_section_title
;
 Enols of Substituted Cyanomalonamides
;
_journal_name_full 'Journal of Organic Chemistry'
_journal_page_first 5297
_journal_page_last 5312
_journal_paper_doi 10.1021/jo070877h
_journal_volume 72
_journal_year 2007
_chemical_formula_moiety 'C9 H15 N3 O2'
_chemical_formula_weight 197.24
_space_group_IT_number 14
_symmetry_cell_setting monoclinic
_symmetry_Int_Tables_number 14
_symmetry_space_group_name_Hall '-P 2ybc'
_symmetry_space_group_name_H-M 'P 1 21/c 1'
_audit_creation_date 'Thu Jan  9 18:16:29 2003'
_audit_creation_method 'from TEXRAY.INF file'
_cell_angle_alpha 90
_cell_angle_beta 118.31(5)
_cell_angle_gamma 90
_cell_formula_units_Z 4
_cell_length_a 10.093(6)
_cell_length_b 12.396(5)
_cell_length_c 9.720(4)
_cell_measurement_reflns_used 24
_cell_measurement_temperature 293.2
_cell_measurement_theta_max 27.0
_cell_measurement_theta_min 20.0
_cell_volume 1070.6(10)
_computing_cell_refinement 'CAD4 Diffractometer Control'
_computing_data_collection 'CAD4 Diffractometer Control'
_computing_data_reduction teXsan
_computing_publication_material teXsan
_computing_structure_refinement teXsan
_computing_structure_solution SHELXS86
_diffrn_ambient_temperature 293.2
_diffrn_measurement_device CAD4
_diffrn_measurement_method 'omega/2-theta scans'
_diffrn_orient_matrix_UB_11 -0.00220
_diffrn_orient_matrix_UB_12 0.08000
_diffrn_orient_matrix_UB_13 0.01199
_diffrn_orient_matrix_UB_21 0.10807
_diffrn_orient_matrix_UB_22 -0.00132
_diffrn_orient_matrix_UB_23 0.08173
_diffrn_orient_matrix_UB_31 0.03117
_diffrn_orient_matrix_UB_32 0.01028
_diffrn_orient_matrix_UB_33 -0.08263
_diffrn_radiation_detector scintillation
_diffrn_radiation_monochromator graphite
_diffrn_radiation_source 'X-ray tube'
_diffrn_radiation_type CuKalpha
_diffrn_radiation_wavelength 1.5418
_diffrn_reflns_limit_h_max 9
_diffrn_reflns_limit_h_min -11
_diffrn_reflns_limit_k_max 13
_diffrn_reflns_limit_k_min 0
_diffrn_reflns_limit_l_max 10
_diffrn_reflns_limit_l_min 0
_diffrn_reflns_number 1664
_diffrn_reflns_theta_max 59.94
_diffrn_reflns_theta_min 2
_diffrn_standards_decay_% -1.52
_diffrn_standards_interval_count 200
_diffrn_standards_number 3
_exptl_absorpt_coefficient_mu 0.728
_exptl_crystal_colour unknown
_exptl_crystal_density_diffrn 1.224
_exptl_crystal_description unknown
_exptl_crystal_F_000 424.00
_exptl_crystal_size_max 0.28
_exptl_crystal_size_mid 0.25
_exptl_crystal_size_min 0.25
_refine_diff_density_max 0.28
_refine_diff_density_min -0.23
_refine_ls_extinction_coef 55.28653
_refine_ls_extinction_method Zachariasen_type_2_Gaussian_isotropic
_refine_ls_goodness_of_fit_obs 3.190
_refine_ls_hydrogen_treatment noref
_refine_ls_matrix_type full
_refine_ls_number_parameters 128
_refine_ls_number_reflns 1319
_refine_ls_number_restraints 0
_refine_ls_R_factor_obs 0.0510
_refine_ls_shift/esd_max 0.0000
_refine_ls_structure_factor_coef F
_refine_ls_weighting_scheme sigma
_refine_ls_wR_factor_obs 0.0890
_reflns_number_observed 1319
_reflns_number_total 1664
_reflns_observed_criterion 3.00
_cod_data_source_file jo070877hsi20070426_015423.cif
_cod_data_source_block ACHMED_6/11/02_50KV_26M
_cod_original_sg_symbol_H-M 'P 21/c'
_cod_database_code 4024027

loop_
_symmetry_equiv_pos_as_xyz
'   +x,   +y,   +z'
'   -x,1/2+y,1/2-z'
'   -x,   -y,   -z'
'   +x,1/2-y,1/2+z'

loop_
_atom_site_aniso_label
_atom_site_aniso_U_11
_atom_site_aniso_U_22
_atom_site_aniso_U_33
_atom_site_aniso_U_12
_atom_site_aniso_U_13
_atom_site_aniso_U_23
O(1) 0.053(1) 0.072(1) 0.038(1) 0.0053(8) 0.0290(9) 0.0058(8)
O(2) 0.074(1) 0.089(2) 0.040(1) -0.009(1) 0.011(1) 0.0170(10)
N(1) 0.040(1) 0.086(2) 0.034(1) 0.001(1) 0.0206(9) 0.0088(10)
N(2) 0.098(2) 0.064(2) 0.103(2) 0.024(2) 0.058(2) 0.010(2)
N(3) 0.044(1) 0.055(1) 0.042(1) -0.0005(9) 0.0177(10) -0.0004(9)
C(1) 0.044(1) 0.044(1) 0.034(1) -0.0009(9) 0.023(1) -0.0007(9)
C(2) 0.042(1) 0.050(1) 0.037(1) 0.0023(10) 0.024(1) 0.0057(9)
C(3) 0.038(1) 0.062(2) 0.038(1) 0.002(1) 0.018(1) 0.008(1)
C(4) 0.050(1) 0.063(2) 0.059(2) 0.007(1) 0.032(1) 0.006(1)
C(5) 0.041(1) 0.088(2) 0.043(1) 0.003(1) 0.023(1) 0.010(1)
C(6) 0.059(2) 0.096(3) 0.105(3) 0.010(2) 0.031(2) 0.003(2)
C(7) 0.050(2) 0.109(3) 0.056(2) -0.009(2) 0.019(1) 0.006(2)
C(8) 0.073(2) 0.051(2) 0.055(2) 0.007(1) 0.027(1) 0.007(1)
C(9) 0.066(2) 0.073(2) 0.056(2) -0.011(1) 0.026(1) -0.014(1)

loop_
_atom_site_label
_atom_site_fract_x
_atom_site_fract_y
_atom_site_fract_z
_atom_site_U_iso_or_equiv
_atom_site_thermal_displace_type
O(1) 0.3737(2) 0.2056(1) 0.7409(2) 0.052 Uani
O(2) 0.7351(3) 0.2170(2) 0.9375(2) 0.075 Uani
N(1) 0.3025(2) 0.2291(2) 0.4851(2) 0.052 Uani
N(2) 0.6279(3) -0.0064(2) 0.7044(4) 0.084 Uani
N(3) 0.6894(2) 0.3673(2) 0.7931(2) 0.048 Uani
C(1) 0.4030(3) 0.2130(2) 0.6318(3) 0.039 Uani
C(2) 0.5674(3) 0.1987(2) 0.6644(3) 0.041 Uani
C(3) 0.6731(3) 0.2622(2) 0.8110(3) 0.046 Uani
C(4) 0.6047(3) 0.0837(2) 0.6902(3) 0.055 Uani
C(5) 0.1404(3) 0.2431(3) 0.4311(3) 0.056 Uani
C(6) 0.0992(4) 0.3608(3) 0.4049(5) 0.090 Uani
C(7) 0.0532(3) 0.1754(3) 0.2878(4) 0.074 Uani
C(8) 0.6135(3) 0.4251(2) 0.6450(3) 0.061 Uani
C(9) 0.7870(3) 0.4304(3) 0.9307(4) 0.066 Uani
H(1N1) 0.333 0.229 0.415 0.086 Uiso
H(2) 0.578 0.224 0.577 0.049 Uiso
H(5) 0.119 0.218 0.511 0.066 Uiso
H(61) 0.158 0.400 0.499 0.107 Uiso
H(62) 0.119 0.388 0.325 0.107 Uiso
H(63) -0.004 0.369 0.375 0.107 Uiso
H(71) -0.051 0.181 0.257 0.088 Uiso
H(72) 0.071 0.201 0.206 0.088 Uiso
H(73) 0.084 0.103 0.311 0.088 Uiso
H(81) 0.644 0.499 0.661 0.072 Uiso
H(82) 0.640 0.394 0.572 0.072 Uiso
H(83) 0.508 0.421 0.606 0.072 Uiso
H(91) 0.886 0.401 0.977 0.080 Uiso
H(92) 0.789 0.503 0.901 0.080 Uiso
H(93) 0.749 0.428 1.004 0.080 Uiso

loop_
_atom_type_symbol
_atom_type_oxidation_number
_atom_type_number_in_cell
_atom_type_scat_dispersion_real
_atom_type_scat_dispersion_imag
_atom_type_scat_source
C 0 36 0.018 0.009 'International Tables'
H 0 60 0.000 0.000 'International Tables'
N 0 12 0.031 0.018 'International Tables'
O 0 8 0.049 0.032 'International Tables'

loop_
_geom_angle_atom_site_label_1
_geom_angle_atom_site_label_2
_geom_angle_atom_site_label_3
_geom_angle
C(1) N(1) C(5) 124.0(2)
C(3) N(3) C(8) 124.6(2)
C(3) N(3) C(9) 118.4(2)
C(8) N(3) C(9) 116.9(2)
O(1) C(1) N(1) 124.7(2)
O(1) C(1) C(2) 119.2(2)
N(1) C(1) C(2) 116.1(2)
C(1) C(2) C(3) 109.8(2)
C(1) C(2) C(4) 108.1(2)
C(3) C(2) C(4) 109.4(2)
O(2) C(3) N(3) 123.0(2)
O(2) C(3) C(2) 119.9(2)
N(3) C(3) C(2) 117.1(2)
N(2) C(4) C(2) 177.0(3)
N(1) C(5) C(6) 110.2(2)
N(1) C(5) C(7) 109.2(2)
C(6) C(5) C(7) 113.0(3)

loop_
_geom_bond_atom_site_label_1
_geom_bond_atom_site_label_2
_geom_bond_distance
O(1) C(1) 1.232(3)
O(2) C(3) 1.220(3)
N(1) C(1) 1.315(3)
N(1) C(5) 1.473(3)
N(2) C(4) 1.137(4)
N(3) C(3) 1.335(3)
N(3) C(8) 1.459(3)
N(3) C(9) 1.456(4)
C(1) C(2) 1.545(3)
C(2) C(3) 1.532(4)
C(2) C(4) 1.465(4)
C(5) C(6) 1.506(5)
C(5) C(7) 1.502(4)
